data_4321545
loop_
_publ_author_name
'Avril R. Williams'
'Bert D. Alleyne'
'Lincoln A. Hall'
'Andrew J. P. White'
'David J. Williams'
'Laurence K. Thompson'

_publ_section_title
;
 Synthesis and Structures of Polymeric Mn, Co, Cu, and Zn Complexes of
 3-Diphenylamino-4-hydroxycyclobut-3-ene-1,2-dione (Diphenylaminosquarate)
 and of the Salt [Ni(H2O)6][(C6H5)2NC4O3]2.2H2O
;
_journal_name_full 'Inorganic Chemistry'
_journal_page_first 5265
_journal_page_last 5270
_journal_paper_doi 10.1021/ic000390q
_journal_volume 39
_journal_year 2000
_chemical_formula_sum 'C32 H24 Cu N2 O8'
_chemical_formula_weight 628.07
_chemical_name_systematic
; 
 ? 
;
_space_group_IT_number 14
_symmetry_cell_setting monoclinic
_symmetry_space_group_name_Hall '-P 2ybc'
_symmetry_space_group_name_H-M 'P 1 21/c 1'
_atom_sites_solution_hydrogens geom
_atom_sites_solution_primary direct
_atom_sites_solution_secondary difmap
_audit_creation_method SHELXL
_cell_angle_alpha 90.00
_cell_angle_beta 98.178(4)
_cell_angle_gamma 90.00
_cell_formula_units_Z 2
_cell_length_a 13.2091(7)
_cell_length_b 10.8984(5)
_cell_length_c 9.3291(5)
_cell_measurement_reflns_used 25
_cell_measurement_temperature 293(2)
_cell_measurement_theta_max 26
_cell_measurement_theta_min 21
_cell_volume 1329.34(12)
_computing_data_reduction 'Siemens SHELXTL'
_computing_molecular_graphics 'Siemens SHELXTL'
_computing_publication_material 'Siemens SHELXTL'
_computing_structure_refinement 'SHELXL-93 (Sheldrick, 1993)'
_computing_structure_solution 'SHELXS-86 (Sheldrick, 1990)'
_diffrn_ambient_temperature 293(2)
_diffrn_measurement_device 'Nonius CAD-4'
_diffrn_measurement_method '\w/2\q scans'
_diffrn_radiation_monochromator graphite
_diffrn_radiation_source 'fine-focus sealed tube'
_diffrn_radiation_type MoK\a
_diffrn_radiation_wavelength 0.71073
_diffrn_reflns_av_R_equivalents 0.0000
_diffrn_reflns_av_sigmaI/netI 0.0294
_diffrn_reflns_limit_h_max 17
_diffrn_reflns_limit_h_min 0
_diffrn_reflns_limit_k_max 14
_diffrn_reflns_limit_k_min 0
_diffrn_reflns_limit_l_max 12
_diffrn_reflns_limit_l_min -12
_diffrn_reflns_number 3318
_diffrn_reflns_theta_max 28.44
_diffrn_reflns_theta_min 2.43
_exptl_absorpt_coefficient_mu 0.882
_exptl_absorpt_correction_T_max 0.95
_exptl_absorpt_correction_T_min 0.83
_exptl_absorpt_correction_type empirical
_exptl_crystal_colour Purple
_exptl_crystal_density_diffrn 1.569
_exptl_crystal_description plates
_exptl_crystal_F_000 646
_exptl_crystal_size_max 0.65
_exptl_crystal_size_mid 0.40
_exptl_crystal_size_min 0.05
_refine_diff_density_max 0.406
_refine_diff_density_min -0.318
_refine_diff_density_rms 0.064
_refine_ls_extinction_method none
_refine_ls_goodness_of_fit_all 1.074
_refine_ls_goodness_of_fit_obs 1.086
_refine_ls_matrix_type full
_refine_ls_number_parameters 180
_refine_ls_number_reflns 3012
_refine_ls_number_restraints 2
_refine_ls_restrained_S_all 1.164
_refine_ls_restrained_S_obs 1.085
_refine_ls_R_factor_all 0.0586
_refine_ls_R_factor_obs 0.0347
_refine_ls_shift/esd_max 0.000
_refine_ls_shift/esd_mean 0.000
_refine_ls_structure_factor_coef Fsqd
_refine_ls_weighting_details 'w=1/[\s^2^(Fo^2^)+(0.0517P)^2^+0.7157P] where P=(Fo^2^+2Fc^2^)/3'
_refine_ls_weighting_scheme calc
_refine_ls_wR_factor_all 0.1159
_refine_ls_wR_factor_obs 0.0943
_reflns_number_observed 2562
_reflns_number_total 3318
_reflns_observed_criterion >2sigma(I)
_cod_data_source_file ic000390q_1.cif
_cod_data_source_block LHCAN993
_cod_depositor_comments
;
The following automatic conversions were performed:

'_refine_ls_weighting_scheme' value 'calc
w=1/[\s^2^(Fo^2^)+(0.0517P)^2^+0.7157P] where P=(Fo^2^+2Fc^2^)/3' was
changed to 'calc'. New tag '_refine_ls_weighting_details' was
created. The value of the new tag was set to
'w=1/[\s^2^(Fo^2^)+(0.0517P)^2^+0.7157P] where P=(Fo^2^+2Fc^2^)/3'.

Automatic conversion script
Id: cif_fix_values 3143 2015-03-26 13:38:13Z robertas 
;
_cod_original_formula_sum 'C32 H24 N2 O8 Cu'
_cod_database_code 4321545

loop_
_symmetry_equiv_pos_as_xyz
'x, y, z'
'-x, y+1/2, -z+1/2'
'-x, -y, -z'
'x, -y-1/2, z-1/2'

loop_
_atom_site_aniso_label
_atom_site_aniso_U_11
_atom_site_aniso_U_22
_atom_site_aniso_U_33
_atom_site_aniso_U_23
_atom_site_aniso_U_13
_atom_site_aniso_U_12
Cu 0.0252(2) 0.0225(2) 0.0307(2) -0.00031(14) -0.00059(12) -0.00060(14)
O 0.0303(8) 0.0301(8) 0.0455(9) -0.0027(7) -0.0037(7) 0.0009(7)
C1 0.0245(9) 0.0270(10) 0.0284(9) 0.0006(8) 0.0014(7) -0.0020(8)
O1 0.0263(7) 0.0264(7) 0.0373(8) -0.0056(6) 0.0038(6) -0.0021(6)
C2 0.0293(10) 0.0276(10) 0.0301(10) -0.0001(8) 0.0013(8) 0.0026(8)
O2 0.0281(8) 0.0365(9) 0.0503(9) -0.0059(7) -0.0064(7) 0.0044(7)
C3 0.0303(10) 0.0318(11) 0.0280(10) 0.0006(8) 0.0026(8) 0.0010(9)
O3 0.0396(9) 0.0318(9) 0.0420(9) -0.0085(7) 0.0069(7) 0.0048(7)
C4 0.0273(9) 0.0258(10) 0.0297(9) -0.0013(8) 0.0010(8) 0.0003(8)
N4 0.0279(8) 0.0239(9) 0.0365(9) -0.0023(7) -0.0030(7) -0.0019(7)
C5 0.0322(10) 0.0311(12) 0.0341(11) 0.0036(9) 0.0003(8) -0.0005(9)
C6 0.0415(12) 0.0271(11) 0.0490(13) 0.0047(10) 0.0058(10) -0.0015(10)
C7 0.0448(13) 0.0304(12) 0.0495(13) -0.0090(10) 0.0048(11) -0.0093(10)
C8 0.0415(12) 0.0402(13) 0.0378(12) -0.0057(10) -0.0046(10) -0.0039(11)
C9 0.0372(11) 0.0301(10) 0.0337(11) 0.0019(9) -0.0044(9) -0.0009(9)
C10 0.0271(9) 0.0258(9) 0.0315(10) -0.0022(8) 0.0019(8) -0.0016(8)
C11 0.0301(11) 0.0332(12) 0.0487(13) -0.0015(10) 0.0033(9) -0.0019(9)
C12 0.0292(11) 0.0446(14) 0.0545(15) -0.0051(12) 0.0015(10) 0.0048(10)
C13 0.0441(13) 0.0352(14) 0.0478(14) 0.0003(10) -0.0024(11) 0.0099(10)
C14 0.0458(13) 0.0302(13) 0.0409(12) 0.0046(9) 0.0013(10) 0.0003(9)
C15 0.0310(10) 0.0322(11) 0.0368(11) 0.0013(9) 0.0019(8) -0.0013(9)
C16 0.0273(9) 0.0283(10) 0.0301(10) -0.0016(8) -0.0017(8) 0.0016(8)

loop_
_atom_site_label
_atom_site_type_symbol
_atom_site_fract_x
_atom_site_fract_y
_atom_site_fract_z
_atom_site_U_iso_or_equiv
_atom_site_thermal_displace_type
_atom_site_occupancy
_atom_site_calc_flag
_atom_site_refinement_flags
_atom_site_disorder_group
Cu Cu 0.0000 0.0000 0.0000 0.02659(11) Uani 1 d S .
O O 0.12440(12) -0.0934(2) 0.0629(2) 0.0362(4) Uani 1 d D .
H0A H 0.1829(15) -0.0523(30) 0.0577(42) 0.079(12) Uiso 1 d D .
H0B H 0.1255(24) -0.1702(11) 0.0280(32) 0.061(10) Uiso 1 d D .
C1 C 0.06920(15) 0.2468(2) 0.0978(2) 0.0269(4) Uani 1 d . .
O1 O 0.08888(11) 0.14620(13) 0.0413(2) 0.0301(3) Uani 1 d . .
C2 C -0.0236(2) 0.3229(2) 0.0984(2) 0.0293(4) Uani 1 d . .
O2 O -0.11442(12) 0.3122(2) 0.0492(2) 0.0394(4) Uani 1 d . .
C3 C 0.0398(2) 0.4152(2) 0.1894(2) 0.0302(4) Uani 1 d . .
O3 O 0.02280(13) 0.51363(15) 0.2457(2) 0.0377(4) Uani 1 d . .
C4 C 0.1280(2) 0.3355(2) 0.1876(2) 0.0279(4) Uani 1 d . .
N4 N 0.22654(13) 0.3414(2) 0.2526(2) 0.0301(4) Uani 1 d . .
C5 C 0.24398(10) 0.56290(13) 0.22842(12) 0.0329(5) Uani 1 d G .
H5A H 0.20126(10) 0.55955(13) 0.14021(12) 0.039 Uiso 1 calc R .
C6 C 0.28371(12) 0.67476(10) 0.2814(2) 0.0393(5) Uani 1 d G .
H6A H 0.2676(2) 0.74625(12) 0.2286(2) 0.047 Uiso 1 calc R .
C7 C 0.34755(12) 0.67978(10) 0.4133(2) 0.0417(5) Uani 1 d G .
H7A H 0.3741(2) 0.75462(12) 0.4487(2) 0.050 Uiso 1 calc R .
C8 C 0.37168(11) 0.57293(13) 0.49212(13) 0.0408(5) Uani 1 d G .
H8A H 0.4144(2) 0.5763(2) 0.5803(2) 0.049 Uiso 1 calc R .
C9 C 0.33195(11) 0.46107(11) 0.43914(14) 0.0346(5) Uani 1 d G .
H9A H 0.3481(2) 0.38959(13) 0.4919(2) 0.041 Uiso 1 calc R .
C10 C 0.26810(11) 0.45606(10) 0.30729(14) 0.0283(4) Uani 1 d G .
C11 C 0.38840(10) 0.23123(12) 0.2723(2) 0.0376(5) Uani 1 d G .
H11A H 0.41945(10) 0.30125(12) 0.2417(2) 0.045 Uiso 1 calc R .
C12 C 0.44596(8) 0.12597(14) 0.3077(2) 0.0432(6) Uani 1 d G .
H12A H 0.51552(8) 0.1256(2) 0.3009(3) 0.052 Uiso 1 calc R .
C13 C 0.39956(11) 0.02132(11) 0.3534(2) 0.0432(6) Uani 1 d G .
H13A H 0.43807(14) -0.04911(14) 0.3771(3) 0.052 Uiso 1 calc R .
C14 C 0.29560(11) 0.02194(11) 0.3636(2) 0.0395(5) Uani 1 d G .
H14A H 0.26455(15) -0.04808(13) 0.3941(3) 0.047 Uiso 1 calc R .
C15 C 0.23804(8) 0.12720(13) 0.3281(2) 0.0336(5) Uani 1 d G .
H15A H 0.16848(8) 0.1276(2) 0.3349(3) 0.040 Uiso 1 calc R .
C16 C 0.28444(9) 0.23185(10) 0.2824(2) 0.0291(4) Uani 1 d G .

loop_
_atom_type_symbol
_atom_type_description
_atom_type_scat_dispersion_real
_atom_type_scat_dispersion_imag
_atom_type_scat_source
C C 0.0033 0.0016 'International Tables Vol C Tables 4.2.6.8 and 6.1.1.4'
H H 0.0000 0.0000 'International Tables Vol C Tables 4.2.6.8 and 6.1.1.4'
N N 0.0061 0.0033 'International Tables Vol C Tables 4.2.6.8 and 6.1.1.4'
O O 0.0106 0.0060 'International Tables Vol C Tables 4.2.6.8 and 6.1.1.4'
Cu Cu 0.3201 1.2651 'International Tables Vol C Tables 4.2.6.8 and 6.1.1.4'

loop_
_geom_angle_atom_site_label_1
_geom_angle_atom_site_label_2
_geom_angle_atom_site_label_3
_geom_angle
_geom_angle_site_symmetry_1
_geom_angle_site_symmetry_3
_geom_angle_publ_flag
O Cu O 180.0 3 . ?
O Cu O1 84.87(6) 3 3 ?
O Cu O1 95.13(6) . 3 ?
O Cu O1 95.13(6) 3 . ?
O Cu O1 84.87(6) . . ?
O1 Cu O1 180.0 3 . ?
O Cu O3 92.62(7) 3 2_545 ?
O Cu O3 87.38(7) . 2_545 ?
O1 Cu O3 94.96(6) 3 2_545 ?
O1 Cu O3 85.04(6) . 2_545 ?
O Cu O3 87.38(7) 3 4_565 ?
O Cu O3 92.62(7) . 4_565 ?
O1 Cu O3 85.04(6) 3 4_565 ?
O1 Cu O3 94.96(6) . 4_565 ?
O3 Cu O3 180.0 2_545 4_565 ?
O1 C1 C4 134.8(2) . . ?
O1 C1 C2 135.2(2) . . ?
C4 C1 C2 89.9(2) . . ?
C1 O1 Cu 128.95(13) . . ?
O2 C2 C1 135.3(2) . . ?
O2 C2 C3 135.7(2) . . ?
C1 C2 C3 89.0(2) . . ?
O3 C3 C4 136.1(2) . . ?
O3 C3 C2 135.2(2) . . ?
C4 C3 C2 88.7(2) . . ?
C3 O3 Cu 114.67(14) . 2 ?
N4 C4 C1 134.3(2) . . ?
N4 C4 C3 133.3(2) . . ?
C1 C4 C3 92.4(2) . . ?
C4 N4 C16 120.2(2) . . ?
C4 N4 C10 119.7(2) . . ?
C16 N4 C10 119.67(14) . . ?
C6 C5 C10 120.0 . . ?
C7 C6 C5 120.0 . . ?
C6 C7 C8 120.0 . . ?
C9 C8 C7 120.0 . . ?
C8 C9 C10 120.0 . . ?
C9 C10 C5 120.0 . . ?
C9 C10 N4 120.26(11) . . ?
C5 C10 N4 119.74(11) . . ?
C12 C11 C16 120.0 . . ?
C11 C12 C13 120.0 . . ?
C14 C13 C12 120.0 . . ?
C13 C14 C15 120.0 . . ?
C16 C15 C14 120.0 . . ?
C15 C16 C11 120.0 . . ?
C15 C16 N4 119.99(11) . . ?
C11 C16 N4 119.95(11) . . ?

loop_
_geom_bond_atom_site_label_1
_geom_bond_atom_site_label_2
_geom_bond_distance
_geom_bond_site_symmetry_2
_geom_bond_publ_flag
Cu O 1.951(2) 3 ?
Cu O 1.951(2) . ?
Cu O1 1.9842(14) 3 ?
Cu O1 1.9842(14) . ?
Cu O3 2.438(2) 2_545 ?
Cu O3 2.438(2) 4_565 ?
C1 O1 1.259(2) . ?
C1 C4 1.434(3) . ?
C1 C2 1.481(3) . ?
C2 O2 1.228(3) . ?
C2 C3 1.493(3) . ?
C3 O3 1.229(3) . ?
C3 C4 1.455(3) . ?
O3 Cu 2.438(2) 2 ?
C4 N4 1.357(3) . ?
N4 C16 1.423(2) . ?
N4 C10 1.430(2) . ?
C5 C6 1.39 . ?
C5 C10 1.39 . ?
C6 C7 1.39 . ?
C7 C8 1.39 . ?
C8 C9 1.39 . ?
C9 C10 1.39 . ?
C11 C12 1.39 . ?
C11 C16 1.39 . ?
C12 C13 1.39 . ?
C13 C14 1.39 . ?
C14 C15 1.39 . ?
C15 C16 1.39 . ?
